data_4345829
loop_
_publ_author_name
'Schweinfurth, David'
'Krzystek, J.'
'Atanasov, Mihail'
'Klein, Johannes'
'Hohloch, Stephan'
'Telser, Joshua'
'Demeshko, Serhiy'
'Meyer, Franc'
'Neese, Frank'
'Sarkar, Biprajit'

_publ_section_title
;
 Tuning Magnetic Anisotropy Through Ligand Substitution in Five-Coordinate
 Co(II) Complexes.
;
_journal_issue 9
_journal_name_full 'Inorganic chemistry'
_journal_page_first 5253
_journal_page_last 5265
_journal_paper_doi 10.1021/acs.inorgchem.7b00371
_journal_volume 56
_journal_year 2017
_chemical_formula_moiety 'C27 H24 Cl Co N10, B F4'
_chemical_formula_sum 'C27 H24 B Cl Co F4 N10'
_chemical_formula_weight 669.75
_chemical_name_systematic
; 
 ? 
;
_space_group_IT_number 14
_symmetry_cell_setting monoclinic
_symmetry_space_group_name_Hall '-P 2ybc'
_symmetry_space_group_name_H-M 'P 1 21/c 1'
_atom_sites_solution_hydrogens geom
_atom_sites_solution_primary direct
_atom_sites_solution_secondary difmap
_audit_creation_method SHELXL-97
_cell_angle_alpha 90.00
_cell_angle_beta 90.414(6)
_cell_angle_gamma 90.00
_cell_formula_units_Z 4
_cell_length_a 11.8432(9)
_cell_length_b 14.1500(11)
_cell_length_c 17.1310(11)
_cell_measurement_reflns_used 100
_cell_measurement_temperature 173(2)
_cell_measurement_theta_max 12.5
_cell_measurement_theta_min 4.5
_cell_volume 2870.8(4)
_computing_cell_refinement 'Bruker XSCANS'
_computing_data_collection 'Bruker XSCANS'
_computing_data_reduction 'Bruker SHELXTL'
_computing_molecular_graphics 'Bruker SHELXTL'
_computing_publication_material 'Bruker SHELXTL'
_computing_structure_refinement 'SHELXL-97 (Sheldrick, 1997)'
_computing_structure_solution 'SHELXS-97 (Sheldrick, 1990)'
_diffrn_ambient_temperature 173(2)
_diffrn_measured_fraction_theta_full 0.999
_diffrn_measured_fraction_theta_max 0.999
_diffrn_measurement_device_type 'Bruker P4'
_diffrn_measurement_method '\w scans'
_diffrn_radiation_monochromator graphite
_diffrn_radiation_source 'fine-focus sealed tube'
_diffrn_radiation_type MoK\a
_diffrn_radiation_wavelength 0.71073
_diffrn_reflns_av_R_equivalents 0.0530
_diffrn_reflns_av_sigmaI/netI 0.0672
_diffrn_reflns_limit_h_max 14
_diffrn_reflns_limit_h_min 0
_diffrn_reflns_limit_k_max 16
_diffrn_reflns_limit_k_min -16
_diffrn_reflns_limit_l_max 20
_diffrn_reflns_limit_l_min -20
_diffrn_reflns_number 10362
_diffrn_reflns_theta_full 25.01
_diffrn_reflns_theta_max 25.01
_diffrn_reflns_theta_min 1.87
_diffrn_standards_interval_count 298
_diffrn_standards_number 2
_exptl_absorpt_coefficient_mu 0.755
_exptl_absorpt_correction_type none
_exptl_crystal_colour 'dark blue'
_exptl_crystal_density_diffrn 1.550
_exptl_crystal_density_method 'not measured'
_exptl_crystal_description block
_exptl_crystal_F_000 1364
_exptl_crystal_size_max 0.25
_exptl_crystal_size_mid 0.25
_exptl_crystal_size_min 0.25
_refine_diff_density_max 0.875
_refine_diff_density_min -0.620
_refine_diff_density_rms 0.087
_refine_ls_extinction_method none
_refine_ls_goodness_of_fit_ref 0.953
_refine_ls_hydrogen_treatment constr
_refine_ls_matrix_type full
_refine_ls_number_parameters 397
_refine_ls_number_reflns 5052
_refine_ls_number_restraints 0
_refine_ls_restrained_S_all 0.953
_refine_ls_R_factor_all 0.0675
_refine_ls_R_factor_gt 0.0512
_refine_ls_shift/su_max 0.001
_refine_ls_shift/su_mean 0.000
_refine_ls_structure_factor_coef Fsqd
_refine_ls_weighting_details 'calc w=1/[\s^2^(Fo^2^)+(0.0994P)^2^+0.0000P] where P=(Fo^2^+2Fc^2^)/3'
_refine_ls_weighting_scheme calc
_refine_ls_wR_factor_gt 0.1383
_refine_ls_wR_factor_ref 0.1459
_reflns_number_gt 3757
_reflns_number_total 5052
_reflns_threshold_expression >2sigma(I)
_cod_data_source_file ic7b00371_si_003.cif
_cod_data_source_block sch12
_cod_original_sg_symbol_H-M 'P 21/c'
_cod_database_code 4345829

loop_
_symmetry_equiv_pos_as_xyz
'x, y, z'
'-x, y+1/2, -z+1/2'
'-x, -y, -z'
'x, -y-1/2, z-1/2'

loop_
_atom_site_label
_atom_site_type_symbol
_atom_site_fract_x
_atom_site_fract_y
_atom_site_fract_z
_atom_site_U_iso_or_equiv
_atom_site_adp_type
_atom_site_occupancy
_atom_site_symmetry_multiplicity
_atom_site_calc_flag
_atom_site_refinement_flags
Co1 Co 0.54643(4) 0.10031(3) 0.22347(3) 0.02351(16) Uani 1 1 d .
Cl1 Cl 0.51364(7) 0.18693(6) 0.11483(5) 0.0319(2) Uani 1 1 d .
N1 N 0.5833(2) 0.01423(19) 0.34078(17) 0.0277(6) Uani 1 1 d .
F1 F 0.7492(4) -0.0730(3) 0.6434(3) 0.1242(17) Uani 1 1 d .
B1 B 0.8170(5) -0.0254(5) 0.5891(5) 0.0704(19) Uani 1 1 d .
F2 F 0.7572(4) 0.0024(5) 0.5336(4) 0.187(3) Uani 1 1 d .
F3 F 0.8642(6) 0.0488(4) 0.6281(4) 0.200(3) Uani 1 1 d .
F4 F 0.8992(6) -0.0768(7) 0.5790(5) 0.256(5) Uani 1 1 d .
C10 C 0.5909(3) 0.0869(2) 0.4034(2) 0.0300(8) Uani 1 1 d .
H10A H 0.6668 0.1162 0.4039 0.036 Uiso 1 1 calc R
H10B H 0.5778 0.0575 0.4550 0.036 Uiso 1 1 calc R
N11 N 0.4772(2) 0.1798(2) 0.31116(16) 0.0264(6) Uani 1 1 d .
C11 C 0.5025(3) 0.1601(2) 0.3868(2) 0.0273(8) Uani 1 1 d .
N12 N 0.3994(3) 0.24632(19) 0.30634(16) 0.0278(6) Uani 1 1 d .
C12 C 0.4363(3) 0.2157(2) 0.4315(2) 0.0308(8) Uani 1 1 d .
H12B H 0.4335 0.2177 0.4869 0.037 Uiso 1 1 calc R
N13 N 0.3750(3) 0.2678(2) 0.38059(17) 0.0282(7) Uani 1 1 d .
C13 C 0.2899(3) 0.3375(2) 0.3972(2) 0.0324(8) Uani 1 1 d .
C14 C 0.1909(3) 0.3373(3) 0.3545(3) 0.0428(10) Uani 1 1 d .
H14A H 0.1790 0.2925 0.3139 0.051 Uiso 1 1 calc R
C15 C 0.1091(4) 0.4037(3) 0.3720(3) 0.0518(12) Uani 1 1 d .
H15A H 0.0409 0.4051 0.3425 0.062 Uiso 1 1 calc R
C16 C 0.1249(4) 0.4679(3) 0.4315(3) 0.0587(14) Uani 1 1 d .
H16A H 0.0684 0.5135 0.4428 0.070 Uiso 1 1 calc R
C17 C 0.2239(5) 0.4653(3) 0.4746(3) 0.0637(14) Uani 1 1 d .
H17A H 0.2345 0.5082 0.5167 0.076 Uiso 1 1 calc R
C18 C 0.3083(4) 0.4005(3) 0.4569(3) 0.0523(12) Uani 1 1 d .
H18A H 0.3773 0.3999 0.4855 0.063 Uiso 1 1 calc R
C20 C 0.6917(3) -0.0345(3) 0.3306(2) 0.0345(9) Uani 1 1 d .
H20A H 0.6801 -0.0949 0.3024 0.041 Uiso 1 1 calc R
H20B H 0.7264 -0.0484 0.3820 0.041 Uiso 1 1 calc R
N21 N 0.7177(2) 0.0890(2) 0.23207(17) 0.0283(7) Uani 1 1 d .
C21 C 0.7671(3) 0.0296(3) 0.2843(2) 0.0321(8) Uani 1 1 d .
N22 N 0.7964(2) 0.1395(2) 0.19506(18) 0.0317(7) Uani 1 1 d .
C22 C 0.8813(3) 0.0440(3) 0.2812(2) 0.0380(9) Uani 1 1 d .
H22B H 0.9383 0.0137 0.3114 0.046 Uiso 1 1 calc R
N23 N 0.8954(2) 0.1110(2) 0.22550(18) 0.0336(7) Uani 1 1 d .
C23 C 0.9991(3) 0.1513(3) 0.1960(2) 0.0366(9) Uani 1 1 d .
C24 C 0.9940(4) 0.2375(3) 0.1565(3) 0.0465(11) Uani 1 1 d .
H24A H 0.9246 0.2707 0.1512 0.056 Uiso 1 1 calc R
C25 C 1.0933(4) 0.2738(4) 0.1252(3) 0.0544(12) Uani 1 1 d .
H25A H 1.0919 0.3319 0.0974 0.065 Uiso 1 1 calc R
C26 C 1.1943(4) 0.2251(4) 0.1346(3) 0.0534(12) Uani 1 1 d .
H26A H 1.2613 0.2492 0.1119 0.064 Uiso 1 1 calc R
C27 C 1.1978(4) 0.1427(4) 0.1760(3) 0.0582(13) Uani 1 1 d .
H27A H 1.2680 0.1115 0.1840 0.070 Uiso 1 1 calc R
C28 C 1.0990(4) 0.1038(3) 0.2070(3) 0.0504(11) Uani 1 1 d .
H28A H 1.1011 0.0458 0.2349 0.061 Uiso 1 1 calc R
C30 C 0.4883(3) -0.0515(3) 0.3533(2) 0.0317(8) Uani 1 1 d .
H30A H 0.4318 -0.0217 0.3878 0.038 Uiso 1 1 calc R
H30B H 0.5160 -0.1097 0.3791 0.038 Uiso 1 1 calc R
N31 N 0.4579(2) -0.0224(2) 0.21246(16) 0.0262(6) Uani 1 1 d .
C31 C 0.4352(3) -0.0756(2) 0.2771(2) 0.0277(8) Uani 1 1 d .
N32 N 0.3990(3) -0.0528(2) 0.15169(18) 0.0306(7) Uani 1 1 d .
C32 C 0.3580(3) -0.1426(2) 0.2549(2) 0.0296(8) Uani 1 1 d .
H32B H 0.3252 -0.1903 0.2864 0.035 Uiso 1 1 calc R
N33 N 0.3387(2) -0.1261(2) 0.17839(17) 0.0279(7) Uani 1 1 d .
C33 C 0.2648(3) -0.1778(2) 0.1260(2) 0.0307(8) Uani 1 1 d .
C34 C 0.1655(3) -0.2139(3) 0.1555(2) 0.0370(9) Uani 1 1 d .
H34A H 0.1445 -0.2022 0.2080 0.044 Uiso 1 1 calc R
C35 C 0.0969(3) -0.2679(3) 0.1067(3) 0.0446(10) Uani 1 1 d .
H35A H 0.0279 -0.2929 0.1257 0.053 Uiso 1 1 calc R
C36 C 0.1289(4) -0.2854(3) 0.0302(3) 0.0473(11) Uani 1 1 d .
H36A H 0.0837 -0.3247 -0.0025 0.057 Uiso 1 1 calc R
C37 C 0.2275(4) -0.2451(3) 0.0016(2) 0.0425(10) Uani 1 1 d .
H37A H 0.2477 -0.2550 -0.0513 0.051 Uiso 1 1 calc R
C38 C 0.2958(3) -0.1913(3) 0.0488(2) 0.0359(9) Uani 1 1 d .
H38A H 0.3631 -0.1638 0.0291 0.043 Uiso 1 1 calc R

loop_
_atom_site_aniso_label
_atom_site_aniso_U_11
_atom_site_aniso_U_22
_atom_site_aniso_U_33
_atom_site_aniso_U_23
_atom_site_aniso_U_13
_atom_site_aniso_U_12
Co1 0.0239(3) 0.0236(3) 0.0230(3) 0.00249(18) 0.00091(18) 0.00030(19)
Cl1 0.0365(5) 0.0327(5) 0.0265(4) 0.0071(3) -0.0015(4) -0.0009(4)
N1 0.0315(16) 0.0229(15) 0.0287(15) 0.0014(12) -0.0012(12) 0.0015(12)
F1 0.106(3) 0.120(3) 0.146(4) 0.057(3) -0.040(3) -0.051(3)
B1 0.043(3) 0.059(4) 0.108(5) 0.025(4) -0.016(3) -0.001(3)
F2 0.115(4) 0.262(7) 0.183(5) 0.144(5) -0.071(4) -0.028(4)
F3 0.283(8) 0.147(5) 0.169(6) 0.039(4) -0.033(6) -0.135(6)
F4 0.191(7) 0.335(10) 0.244(9) 0.049(8) 0.051(6) 0.192(8)
C10 0.036(2) 0.0299(19) 0.0241(17) -0.0019(14) -0.0049(15) 0.0017(16)
N11 0.0282(16) 0.0239(15) 0.0271(15) 0.0019(12) 0.0017(12) -0.0004(12)
C11 0.0300(19) 0.0246(17) 0.0271(18) 0.0009(14) -0.0046(15) -0.0045(15)
N12 0.0323(16) 0.0254(15) 0.0256(15) 0.0011(12) 0.0022(13) 0.0018(13)
C12 0.040(2) 0.0295(18) 0.0227(17) -0.0026(15) -0.0019(15) 0.0003(16)
N13 0.0316(16) 0.0235(15) 0.0295(16) -0.0005(12) 0.0009(13) 0.0010(13)
C13 0.038(2) 0.0238(18) 0.035(2) 0.0034(15) 0.0056(17) 0.0024(16)
C14 0.035(2) 0.034(2) 0.060(3) -0.0019(19) 0.005(2) 0.0003(18)
C15 0.039(2) 0.041(2) 0.076(3) 0.010(2) 0.011(2) 0.008(2)
C16 0.066(3) 0.039(2) 0.072(3) 0.015(2) 0.034(3) 0.019(2)
C17 0.098(4) 0.035(2) 0.058(3) -0.010(2) 0.008(3) 0.021(3)
C18 0.073(3) 0.034(2) 0.050(3) -0.010(2) -0.007(2) 0.018(2)
C20 0.038(2) 0.0279(18) 0.038(2) 0.0046(16) -0.0008(17) 0.0073(17)
N21 0.0278(16) 0.0273(15) 0.0299(16) 0.0030(12) -0.0014(13) 0.0047(13)
C21 0.031(2) 0.0331(19) 0.0317(19) -0.0006(15) -0.0038(16) 0.0071(16)
N22 0.0224(15) 0.0386(17) 0.0339(17) 0.0004(14) 0.0003(13) 0.0029(13)
C22 0.033(2) 0.040(2) 0.041(2) 0.0027(18) -0.0052(17) 0.0113(17)
N23 0.0220(15) 0.0407(18) 0.0382(18) -0.0014(14) 0.0002(13) 0.0027(13)
C23 0.0257(19) 0.045(2) 0.039(2) -0.0077(18) 0.0001(17) -0.0022(17)
C24 0.028(2) 0.063(3) 0.047(2) 0.007(2) -0.0024(18) -0.003(2)
C25 0.037(2) 0.067(3) 0.060(3) 0.007(2) 0.002(2) -0.011(2)
C26 0.030(2) 0.066(3) 0.064(3) -0.014(3) 0.010(2) -0.012(2)
C27 0.026(2) 0.055(3) 0.093(4) -0.020(3) -0.004(2) 0.004(2)
C28 0.032(2) 0.041(2) 0.078(3) -0.006(2) -0.003(2) -0.0001(19)
C30 0.038(2) 0.0266(18) 0.0301(19) 0.0032(15) 0.0017(16) -0.0037(16)
N31 0.0271(15) 0.0256(15) 0.0259(15) 0.0004(12) 0.0020(12) -0.0002(12)
C31 0.0315(19) 0.0229(17) 0.0288(18) 0.0029(14) 0.0015(15) 0.0027(14)
N32 0.0325(16) 0.0268(16) 0.0324(17) 0.0016(13) 0.0001(13) -0.0029(13)
C32 0.034(2) 0.0265(18) 0.0283(19) 0.0021(15) 0.0050(16) -0.0005(16)
N33 0.0287(16) 0.0254(15) 0.0297(16) -0.0003(12) 0.0031(13) 0.0003(12)
C33 0.0309(19) 0.0240(17) 0.037(2) 0.0018(15) -0.0058(16) -0.0004(15)
C34 0.036(2) 0.038(2) 0.037(2) 0.0035(17) 0.0014(17) -0.0014(18)
C35 0.033(2) 0.041(2) 0.059(3) 0.007(2) -0.008(2) -0.0101(18)
C36 0.052(3) 0.044(2) 0.046(3) -0.001(2) -0.018(2) -0.008(2)
C37 0.046(3) 0.045(2) 0.037(2) -0.0030(18) -0.0051(19) 0.000(2)
C38 0.036(2) 0.037(2) 0.035(2) 0.0018(17) 0.0008(17) 0.0005(17)

loop_
_atom_type_symbol
_atom_type_description
_atom_type_scat_dispersion_real
_atom_type_scat_dispersion_imag
_atom_type_scat_source
C C 0.0033 0.0016 'International Tables Vol C Tables 4.2.6.8 and 6.1.1.4'
H H 0.0000 0.0000 'International Tables Vol C Tables 4.2.6.8 and 6.1.1.4'
B B 0.0013 0.0007 'International Tables Vol C Tables 4.2.6.8 and 6.1.1.4'
N N 0.0061 0.0033 'International Tables Vol C Tables 4.2.6.8 and 6.1.1.4'
F F 0.0171 0.0103 'International Tables Vol C Tables 4.2.6.8 and 6.1.1.4'
Cl Cl 0.1484 0.1585 'International Tables Vol C Tables 4.2.6.8 and 6.1.1.4'
Co Co 0.3494 0.9721 'International Tables Vol C Tables 4.2.6.8 and 6.1.1.4'

loop_
_geom_angle_atom_site_label_1
_geom_angle_atom_site_label_2
_geom_angle_atom_site_label_3
_geom_angle
N31 Co1 N21 116.82(11)
N31 Co1 N11 109.07(11)
N21 Co1 N11 113.13(12)
N31 Co1 Cl1 107.50(8)
N21 Co1 Cl1 105.49(8)
N11 Co1 Cl1 103.78(8)
N31 Co1 N1 74.58(10)
N21 Co1 N1 73.92(11)
N11 Co1 N1 74.65(10)
Cl1 Co1 N1 177.79(7)
C20 N1 C30 112.9(3)
C20 N1 C10 111.2(3)
C30 N1 C10 111.8(3)
C20 N1 Co1 107.1(2)
C30 N1 Co1 108.0(2)
C10 N1 Co1 105.31(19)
F4 B1 F2 121.8(9)
F4 B1 F3 101.7(7)
F2 B1 F3 111.0(6)
F4 B1 F1 105.5(6)
F2 B1 F1 109.4(5)
F3 B1 F1 106.2(7)
N1 C10 C11 107.6(3)
N1 C10 H10A 110.2
C11 C10 H10A 110.2
N1 C10 H10B 110.2
C11 C10 H10B 110.2
H10A C10 H10B 108.5
N12 N11 C11 110.8(3)
N12 N11 Co1 128.9(2)
C11 N11 Co1 120.0(2)
C12 C11 N11 107.2(3)
C12 C11 C10 134.6(3)
N11 C11 C10 118.2(3)
N11 N12 N13 104.9(3)
N13 C12 C11 105.3(3)
N13 C12 H12B 127.4
C11 C12 H12B 127.4
N12 N13 C12 111.7(3)
N12 N13 C13 119.9(3)
C12 N13 C13 128.3(3)
C18 C13 C14 121.8(4)
C18 C13 N13 118.9(4)
C14 C13 N13 119.2(3)
C13 C14 C15 118.6(4)
C13 C14 H14A 120.7
C15 C14 H14A 120.7
C16 C15 C14 121.1(5)
C16 C15 H15A 119.4
C14 C15 H15A 119.4
C15 C16 C17 119.2(4)
C15 C16 H16A 120.4
C17 C16 H16A 120.4
C16 C17 C18 120.6(5)
C16 C17 H17A 119.7
C18 C17 H17A 119.7
C13 C18 C17 118.6(5)
C13 C18 H18A 120.7
C17 C18 H18A 120.7
N1 C20 C21 107.6(3)
N1 C20 H20A 110.2
C21 C20 H20A 110.2
N1 C20 H20B 110.2
C21 C20 H20B 110.2
H20A C20 H20B 108.5
N22 N21 C21 110.2(3)
N22 N21 Co1 128.3(2)
C21 N21 Co1 121.4(2)
N21 C21 C22 107.7(3)
N21 C21 C20 117.8(3)
C22 C21 C20 134.5(3)
N21 N22 N23 105.3(3)
N23 C22 C21 104.9(3)
N23 C22 H22B 127.5
C21 C22 H22B 127.5
N22 N23 C22 111.8(3)
N22 N23 C23 119.1(3)
C22 N23 C23 129.0(3)
C28 C23 C24 121.9(4)
C28 C23 N23 119.4(4)
C24 C23 N23 118.7(3)
C25 C24 C23 118.3(4)
C25 C24 H24A 120.8
C23 C24 H24A 120.8
C26 C25 C24 120.1(5)
C26 C25 H25A 119.9
C24 C25 H25A 119.9
C27 C26 C25 120.5(4)
C27 C26 H26A 119.8
C25 C26 H26A 119.8
C26 C27 C28 120.6(4)
C26 C27 H27A 119.7
C28 C27 H27A 119.7
C23 C28 C27 118.5(4)
C23 C28 H28A 120.8
C27 C28 H28A 120.8
N1 C30 C31 109.5(3)
N1 C30 H30A 109.8
C31 C30 H30A 109.8
N1 C30 H30B 109.8
C31 C30 H30B 109.8
H30A C30 H30B 108.2
N32 N31 C31 110.7(3)
N32 N31 Co1 128.3(2)
C31 N31 Co1 119.9(2)
N31 C31 C32 106.9(3)
N31 C31 C30 120.1(3)
C32 C31 C30 132.9(3)
N31 N32 N33 105.2(3)
N33 C32 C31 105.0(3)
N33 C32 H32B 127.5
C31 C32 H32B 127.5
N32 N33 C32 112.2(3)
N32 N33 C33 120.0(3)
C32 N33 C33 127.8(3)
C34 C33 C38 122.0(3)
C34 C33 N33 118.3(3)
C38 C33 N33 119.8(3)
C33 C34 C35 118.6(4)
C33 C34 H34A 120.7
C35 C34 H34A 120.7
C36 C35 C34 120.2(4)
C36 C35 H35A 119.9
C34 C35 H35A 119.9
C35 C36 C37 119.6(4)
C35 C36 H36A 120.2
C37 C36 H36A 120.2
C38 C37 C36 120.9(4)
C38 C37 H37A 119.5
C36 C37 H37A 119.5
C37 C38 C33 118.6(4)
C37 C38 H38A 120.7
C33 C38 H38A 120.7

loop_
_geom_bond_atom_site_label_1
_geom_bond_atom_site_label_2
_geom_bond_distance
Co1 N31 2.036(3)
Co1 N21 2.039(3)
Co1 N11 2.053(3)
Co1 Cl1 2.2598(9)
Co1 N1 2.388(3)
N1 C20 1.469(5)
N1 C30 1.477(4)
N1 C10 1.488(4)
F1 B1 1.405(8)
B1 F4 1.228(8)
B1 F2 1.246(7)
B1 F3 1.362(9)
C10 C11 1.499(5)
C10 H10A 0.9900
C10 H10B 0.9900
N11 N12 1.319(4)
N11 C11 1.357(4)
C11 C12 1.353(5)
N12 N13 1.342(4)
C12 N13 1.350(5)
C12 H12B 0.9500
N13 C13 1.439(5)
C13 C18 1.374(6)
C13 C14 1.377(6)
C14 C15 1.384(6)
C14 H14A 0.9500
C15 C16 1.377(7)
C15 H15A 0.9500
C16 C17 1.381(8)
C16 H16A 0.9500
C17 C18 1.391(6)
C17 H17A 0.9500
C18 H18A 0.9500
C20 C21 1.503(5)
C20 H20A 0.9900
C20 H20B 0.9900
N21 N22 1.338(4)
N21 C21 1.356(4)
C21 C22 1.369(5)
N22 N23 1.342(4)
C22 N23 1.355(5)
C22 H22B 0.9500
N23 C23 1.449(5)
C23 C28 1.373(6)
C23 C24 1.396(6)
C24 C25 1.394(6)
C24 H24A 0.9500
C25 C26 1.388(7)
C25 H25A 0.9500
C26 C27 1.366(7)
C26 H26A 0.9500
C27 C28 1.401(7)
C27 H27A 0.9500
C28 H28A 0.9500
C30 C31 1.485(5)
C30 H30A 0.9900
C30 H30B 0.9900
N31 N32 1.321(4)
N31 C31 1.367(4)
C31 C32 1.370(5)
N32 N33 1.341(4)
C32 N33 1.349(5)
C32 H32B 0.9500
N33 C33 1.447(4)
C33 C34 1.381(5)
C33 C38 1.389(5)
C34 C35 1.390(6)
C34 H34A 0.9500
C35 C36 1.390(6)
C35 H35A 0.9500
C36 C37 1.391(6)
C36 H36A 0.9500
C37 C38 1.371(5)
C37 H37A 0.9500
C38 H38A 0.9500

loop_
_geom_torsion_atom_site_label_1
_geom_torsion_atom_site_label_2
_geom_torsion_atom_site_label_3
_geom_torsion_atom_site_label_4
_geom_torsion
N31 Co1 N1 C20 97.3(2)
N21 Co1 N1 C20 -27.2(2)
N11 Co1 N1 C20 -147.4(2)
N31 Co1 N1 C30 -24.6(2)
N21 Co1 N1 C30 -149.1(2)
N11 Co1 N1 C30 90.7(2)
N31 Co1 N1 C10 -144.2(2)
N21 Co1 N1 C10 91.3(2)
N11 Co1 N1 C10 -28.9(2)
C20 N1 C10 C11 154.6(3)
C30 N1 C10 C11 -78.1(3)
Co1 N1 C10 C11 38.9(3)
N31 Co1 N11 N12 -93.0(3)
N21 Co1 N11 N12 135.2(3)
Cl1 Co1 N11 N12 21.4(3)
N1 Co1 N11 N12 -160.2(3)
N31 Co1 N11 C11 80.2(3)
N21 Co1 N11 C11 -51.6(3)
Cl1 Co1 N11 C11 -165.5(2)
N1 Co1 N11 C11 12.9(2)
N12 N11 C11 C12 1.0(4)
Co1 N11 C11 C12 -173.3(2)
N12 N11 C11 C10 -179.1(3)
Co1 N11 C11 C10 6.6(4)
N1 C10 C11 C12 146.4(4)
N1 C10 C11 N11 -33.4(4)
C11 N11 N12 N13 -0.6(4)
Co1 N11 N12 N13 173.0(2)
N11 C11 C12 N13 -0.9(4)
C10 C11 C12 N13 179.2(4)
N11 N12 N13 C12 0.0(4)
N11 N12 N13 C13 -178.5(3)
C11 C12 N13 N12 0.6(4)
C11 C12 N13 C13 179.0(3)
N12 N13 C13 C18 -139.6(4)
C12 N13 C13 C18 42.2(6)
N12 N13 C13 C14 42.4(5)
C12 N13 C13 C14 -135.9(4)
C18 C13 C14 C15 1.0(6)
N13 C13 C14 C15 179.0(4)
C13 C14 C15 C16 -1.0(7)
C14 C15 C16 C17 -0.4(7)
C15 C16 C17 C18 1.8(8)
C14 C13 C18 C17 0.4(7)
N13 C13 C18 C17 -177.5(4)
C16 C17 C18 C13 -1.8(7)
C30 N1 C20 C21 155.0(3)
C10 N1 C20 C21 -78.4(4)
Co1 N1 C20 C21 36.2(3)
N31 Co1 N21 N22 134.7(3)
N11 Co1 N21 N22 -97.5(3)
Cl1 Co1 N21 N22 15.3(3)
N1 Co1 N21 N22 -162.5(3)
N31 Co1 N21 C21 -50.8(3)
N11 Co1 N21 C21 77.1(3)
Cl1 Co1 N21 C21 -170.1(2)
N1 Co1 N21 C21 12.1(3)
N22 N21 C21 C22 0.9(4)
Co1 N21 C21 C22 -174.5(3)
N22 N21 C21 C20 -178.9(3)
Co1 N21 C21 C20 5.7(4)
N1 C20 C21 N21 -30.5(4)
N1 C20 C21 C22 149.8(4)
C21 N21 N22 N23 -0.4(4)
Co1 N21 N22 N23 174.7(2)
N21 C21 C22 N23 -1.1(4)
C20 C21 C22 N23 178.7(4)
N21 N22 N23 C22 -0.3(4)
N21 N22 N23 C23 178.5(3)
C21 C22 N23 N22 0.9(4)
C21 C22 N23 C23 -177.8(4)
N22 N23 C23 C28 -159.2(4)
C22 N23 C23 C28 19.4(6)
N22 N23 C23 C24 20.3(5)
C22 N23 C23 C24 -161.0(4)
C28 C23 C24 C25 2.4(7)
N23 C23 C24 C25 -177.1(4)
C23 C24 C25 C26 -0.9(7)
C24 C25 C26 C27 -1.7(7)
C25 C26 C27 C28 2.8(8)
C24 C23 C28 C27 -1.3(7)
N23 C23 C28 C27 178.2(4)
C26 C27 C28 C23 -1.3(7)
C20 N1 C30 C31 -91.5(3)
C10 N1 C30 C31 142.2(3)
Co1 N1 C30 C31 26.8(3)
N21 Co1 N31 N32 -112.7(3)
N11 Co1 N31 N32 117.4(3)
Cl1 Co1 N31 N32 5.5(3)
N1 Co1 N31 N32 -175.3(3)
N21 Co1 N31 C31 80.7(3)
N11 Co1 N31 C31 -49.2(3)
Cl1 Co1 N31 C31 -161.1(2)
N1 Co1 N31 C31 18.1(2)
N32 N31 C31 C32 0.0(4)
Co1 N31 C31 C32 168.8(2)
N32 N31 C31 C30 -177.4(3)
Co1 N31 C31 C30 -8.6(4)
N1 C30 C31 N31 -15.2(5)
N1 C30 C31 C32 168.2(4)
C31 N31 N32 N33 -0.1(4)
Co1 N31 N32 N33 -167.7(2)
N31 C31 C32 N33 0.1(4)
C30 C31 C32 N33 177.0(4)
N31 N32 N33 C32 0.1(4)
N31 N32 N33 C33 -179.2(3)
C31 C32 N33 N32 -0.1(4)
C31 C32 N33 C33 179.1(3)
N32 N33 C33 C34 -145.8(3)
C32 N33 C33 C34 35.0(5)
N32 N33 C33 C38 35.4(5)
C32 N33 C33 C38 -143.7(4)
C38 C33 C34 C35 2.1(6)
N33 C33 C34 C35 -176.6(3)
C33 C34 C35 C36 0.6(6)
C34 C35 C36 C37 -2.9(6)
C35 C36 C37 C38 2.6(6)
C36 C37 C38 C33 0.1(6)
C34 C33 C38 C37 -2.4(6)
N33 C33 C38 C37 176.3(3)
